data_7058642
loop_
_publ_author_name
'Maruyama, Tatsuya'
'Namekata, Akimi'
'Sakiyama, Hiroshi'
'Kikukawa, Yuji'
'Hayashi, Yoshihito'

_publ_section_title
;
 Redox active mixed-valence hexamanganese double-cubane complexes
 supported by tetravanadates
;
_journal_name_full 'New Journal of Chemistry'
_journal_paper_doi 10.1039/C9NJ02437A
_journal_year 2019
_chemical_formula_sum 'C52 H130 Mn6 N6 O38 V8'
_chemical_formula_weight 2184.77
_space_group_crystal_system monoclinic
_space_group_IT_number 14
_space_group_name_Hall '-P 2ybc'
_space_group_name_H-M_alt 'P 1 21/c 1'
_symmetry_space_group_name_Hall '-P 2ybc'
_symmetry_space_group_name_H-M 'P 1 21/c 1'
_atom_sites_solution_hydrogens mixed
_audit_creation_method SHELXL-2016/4
_audit_update_record
;
2019-03-11 deposited with the CCDC.    2019-07-12 downloaded from the CCDC.
;
_cell_angle_alpha 90
_cell_angle_beta 116.8570(10)
_cell_angle_gamma 90
_cell_formula_units_Z 2
_cell_length_a 14.4163(3)
_cell_length_b 24.0448(5)
_cell_length_c 13.6611(3)
_cell_measurement_reflns_used 9940
_cell_measurement_temperature 90(2)
_cell_measurement_theta_max 72.45
_cell_measurement_theta_min 3.44
_cell_volume 4224.66(16)
_computing_cell_refinement 'SAINT (Bruker AXS)'
_computing_data_collection 'APEX3 (Bruker AXS)'
_computing_data_reduction 'SAINT (Bruker AXS)'
_computing_molecular_graphics 'ShelXLe (H?bschle et al., 2011'
_computing_publication_material 'APEX3 (Bruker AXS)'
_computing_structure_refinement 'SHELXL-2016/4 (Sheldrick, 2016)'
_computing_structure_solution 'SHELXT 2014/5 (Sheldrick, 2014)'
_diffrn_ambient_temperature 90(2)
_diffrn_measured_fraction_theta_full 0.998
_diffrn_measured_fraction_theta_max 0.995
_diffrn_measurement_device_type 'Bruker D8 goniometer'
_diffrn_measurement_method 'omega scans'
_diffrn_radiation_type CuK\a
_diffrn_radiation_wavelength 1.54178
_diffrn_reflns_av_R_equivalents 0.0669
_diffrn_reflns_av_unetI/netI 0.0557
_diffrn_reflns_Laue_measured_fraction_full 0.998
_diffrn_reflns_Laue_measured_fraction_max 0.995
_diffrn_reflns_limit_h_max 17
_diffrn_reflns_limit_h_min -17
_diffrn_reflns_limit_k_max 29
_diffrn_reflns_limit_k_min -25
_diffrn_reflns_limit_l_max 16
_diffrn_reflns_limit_l_min -16
_diffrn_reflns_number 33820
_diffrn_reflns_point_group_measured_fraction_full 0.998
_diffrn_reflns_point_group_measured_fraction_max 0.995
_diffrn_reflns_theta_full 67.679
_diffrn_reflns_theta_max 72.486
_diffrn_reflns_theta_min 3.436
_diffrn_source 'Bruker Turbo X-ray Source'
_exptl_absorpt_coefficient_mu 14.815
_exptl_absorpt_correction_T_max 0.753
_exptl_absorpt_correction_T_min 0.509
_exptl_absorpt_correction_type multi-scan
_exptl_crystal_colour red
_exptl_crystal_density_diffrn 1.717
_exptl_crystal_description plate
_exptl_crystal_F_000 2244
_exptl_crystal_size_max 0.060
_exptl_crystal_size_mid 0.040
_exptl_crystal_size_min 0.010
_refine_diff_density_max 0.413
_refine_diff_density_min -0.417
_refine_diff_density_rms 0.084
_refine_ls_extinction_method none
_refine_ls_goodness_of_fit_ref 0.990
_refine_ls_hydrogen_treatment mixed
_refine_ls_matrix_type full
_refine_ls_number_parameters 503
_refine_ls_number_reflns 8329
_refine_ls_number_restraints 0
_refine_ls_restrained_S_all 0.990
_refine_ls_R_factor_all 0.0518
_refine_ls_R_factor_gt 0.0353
_refine_ls_shift/su_max 0.001
_refine_ls_shift/su_mean 0.000
_refine_ls_structure_factor_coef Fsqd
_refine_ls_weighting_details 'w=1/[\s^2^(Fo^2^)+(0.0324P)^2^+2.5590P] where P=(Fo^2^+2Fc^2^)/3'
_refine_ls_weighting_scheme calc
_refine_ls_wR_factor_gt 0.0744
_refine_ls_wR_factor_ref 0.0804
_reflns_Friedel_coverage 0.000
_reflns_number_gt 6698
_reflns_number_total 8329
_reflns_threshold_expression 'I > 2\s(I)'
_cod_data_source_file c9nj02437a2.cif
_cod_data_source_block 1(MeCO2)
_cod_depositor_comments
;
The following automatic conversions were performed:

'_exptl_absorpt_correction_type' value 'Multi-scan' changed to
'multi-scan' according to
/home/data/users/saulius/crontab/automatic-downloads/rss-feeds/RSC/lib/dictionaries/cif_core.dic
dictionary named 'cif_core.dic' version 2.4.2 from 2011-04-26.

Automatic conversion script
Id: cif_fix_values 4973 2017-02-22 13:04:09Z antanas 
;
_cod_database_code 7058642
_shelx_shelxl_version_number 2016/4
_shelx_space_group_comment
;
The symmetry employed for this shelxl refinement is uniquely defined
by the following loop, which should always be used as a source of
symmetry information in preference to the above space-group names.
They are only intended as comments.
;
_shelx_estimated_absorpt_t_min 0.470
_shelx_estimated_absorpt_t_max 0.866

loop_
_space_group_symop_operation_xyz
'x, y, z'
'-x, y+1/2, -z+1/2'
'-x, -y, -z'
'x, -y-1/2, z-1/2'

loop_
_atom_site_label
_atom_site_type_symbol
_atom_site_fract_x
_atom_site_fract_y
_atom_site_fract_z
_atom_site_U_iso_or_equiv
_atom_site_adp_type
_atom_site_occupancy
_atom_site_site_symmetry_order
_atom_site_calc_flag
_atom_site_refinement_flags_posn
_atom_site_refinement_flags_adp
OW O -0.0370(2) 0.66899(11) 0.8044(2) 0.0306(6) Uani 1 1 d . .
HW1 H -0.060(4) 0.636(2) 0.808(4) 0.046 Uiso 1 1 d . U
HW2 H -0.069(4) 0.6777(19) 0.736(4) 0.046 Uiso 1 1 d . U
MN1 Mn 0.33586(3) 0.56452(2) 0.43202(4) 0.00977(10) Uani 1 1 d . .
MN2 Mn 0.51345(3) 0.59794(2) 0.40892(4) 0.00932(10) Uani 1 1 d . .
MN3 Mn 0.54241(3) 0.52576(2) 0.60628(4) 0.00879(10) Uani 1 1 d . .
V1 V 0.36218(4) 0.55157(2) 0.67973(4) 0.01061(11) Uani 1 1 d . .
V2 V 0.33711(4) 0.41701(2) 0.71746(4) 0.01149(11) Uani 1 1 d . .
V3 V 0.24149(4) 0.36165(2) 0.48151(4) 0.01059(11) Uani 1 1 d . .
V4 V 0.20698(4) 0.45957(2) 0.29786(4) 0.01105(11) Uani 1 1 d . .
O1 O 0.27983(16) 0.64449(9) 0.35836(18) 0.0172(4) Uani 1 1 d . .
O2 O 0.42091(16) 0.67301(8) 0.34435(17) 0.0165(4) Uani 1 1 d . .
O3 O 0.40062(15) 0.54721(8) 0.33869(15) 0.0104(4) Uani 1 1 d . .
O4 O 0.47472(15) 0.59204(8) 0.52520(15) 0.0105(4) Uani 1 1 d . .
O5 O 0.58171(15) 0.51328(8) 0.49097(16) 0.0133(4) Uani 1 1 d . .
O6 O 0.29565(15) 0.57451(8) 0.54684(16) 0.0130(4) Uani 1 1 d . .
O7 O 0.35407(17) 0.59874(9) 0.76052(18) 0.0198(5) Uani 1 1 d . .
O8 O 0.49118(15) 0.54080(8) 0.71056(16) 0.0131(4) Uani 1 1 d . .
O9 O 0.30372(16) 0.48799(9) 0.70042(18) 0.0175(5) Uani 1 1 d . .
O10 O 0.45076(16) 0.40477(8) 0.71144(16) 0.0146(4) Uani 1 1 d . .
O11 O 0.34574(18) 0.39482(9) 0.83256(18) 0.0209(5) Uani 1 1 d . .
O12 O 0.23850(16) 0.37617(8) 0.60870(17) 0.0151(4) Uani 1 1 d . .
O13 O 0.36678(15) 0.35501(8) 0.50471(16) 0.0132(4) Uani 1 1 d . .
O14 O 0.17882(16) 0.30389(8) 0.43045(17) 0.0166(4) Uani 1 1 d . .
O15 O 0.17875(16) 0.41624(9) 0.39016(17) 0.0166(4) Uani 1 1 d . .
O16 O 0.32489(16) 0.44166(8) 0.30302(16) 0.0135(4) Uani 1 1 d . .
O17 O 0.11447(17) 0.44669(9) 0.17501(17) 0.0205(5) Uani 1 1 d . .
O18 O 0.20761(15) 0.52809(8) 0.33158(16) 0.0129(4) Uani 1 1 d . .
N002 N 0.6312(2) 0.70382(10) 0.8073(2) 0.0137(5) Uani 1 1 d . .
N003 N 0.7639(2) 0.44377(10) 0.9870(2) 0.0172(5) Uani 1 1 d . .
N001 N 0.04385(19) 0.64838(11) 0.4450(2) 0.0177(6) Uani 1 1 d . .
C1 C 0.3339(2) 0.68121(12) 0.3414(2) 0.0148(6) Uani 1 1 d . .
C2 C 0.2896(3) 0.73950(14) 0.3179(3) 0.0256(8) Uani 1 1 d . .
H02A H 0.293328 0.755865 0.385242 0.031 Uiso 1 1 calc R U
H02B H 0.216948 0.738089 0.261804 0.031 Uiso 1 1 calc R U
H02C H 0.329933 0.762294 0.291305 0.031 Uiso 1 1 calc R U
C017 C 0.1468(2) 0.67870(13) 0.4836(3) 0.0193(7) Uani 1 1 d . .
H17A H 0.169841 0.676086 0.425645 0.023 Uiso 1 1 calc R U
H17B H 0.199358 0.659602 0.549564 0.023 Uiso 1 1 calc R U
C021 C 0.5468(3) 0.67587(12) 0.7072(2) 0.0179(7) Uani 1 1 d . .
H21A H 0.576673 0.664728 0.657598 0.021 Uiso 1 1 calc R U
H21B H 0.525082 0.641502 0.731138 0.021 Uiso 1 1 calc R U
C024 C 0.5942(3) 0.71793(13) 0.8926(3) 0.0190(7) Uani 1 1 d . .
H24A H 0.651704 0.736516 0.955423 0.023 Uiso 1 1 calc R U
H24B H 0.536166 0.744823 0.860036 0.023 Uiso 1 1 calc R U
C011 C -0.0431(2) 0.67989(14) 0.3525(3) 0.0205(7) Uani 1 1 d . .
H11A H -0.050680 0.716754 0.380381 0.025 Uiso 1 1 calc R U
H11B H -0.109019 0.659390 0.330919 0.025 Uiso 1 1 calc R U
C028 C 0.6640(2) 0.75856(12) 0.7783(2) 0.0148(6) Uani 1 1 d . .
H28A H 0.718743 0.775171 0.846179 0.018 Uiso 1 1 calc R U
H28B H 0.603686 0.784115 0.750259 0.018 Uiso 1 1 calc R U
C013 C 0.0588(3) 0.59144(13) 0.4068(3) 0.0215(7) Uani 1 1 d . .
H13A H 0.117432 0.572785 0.468340 0.026 Uiso 1 1 calc R U
H13B H 0.078787 0.596345 0.346874 0.026 Uiso 1 1 calc R U
C015 C 0.0122(3) 0.64363(15) 0.5369(3) 0.0215(7) Uani 1 1 d . .
H15A H 0.000215 0.681538 0.557120 0.026 Uiso 1 1 calc R U
H15B H -0.054749 0.623384 0.508493 0.026 Uiso 1 1 calc R U
C026 C 0.7208(3) 0.66285(13) 0.8519(3) 0.0214(7) Uani 1 1 d . .
H26A H 0.694298 0.626663 0.863160 0.026 Uiso 1 1 calc R U
H26B H 0.745397 0.657253 0.795665 0.026 Uiso 1 1 calc R U
C023 C 0.4511(3) 0.71101(14) 0.6427(3) 0.0247(7) Uani 1 1 d . .
H23A H 0.401057 0.689669 0.579934 0.030 Uiso 1 1 calc R U
H23B H 0.419274 0.721414 0.690143 0.030 Uiso 1 1 calc R U
H23C H 0.470982 0.744693 0.616435 0.030 Uiso 1 1 calc R U
C029 C 0.7048(3) 0.75470(14) 0.6940(3) 0.0223(7) Uani 1 1 d . .
H29A H 0.724174 0.791874 0.680145 0.027 Uiso 1 1 calc R U
H29B H 0.765918 0.730387 0.721645 0.027 Uiso 1 1 calc R U
H29C H 0.650629 0.739349 0.625532 0.027 Uiso 1 1 calc R U
C035 C 0.8031(3) 0.42995(13) 0.9040(3) 0.0193(7) Uani 1 1 d . .
H35A H 0.822448 0.465128 0.880241 0.023 Uiso 1 1 calc R U
H35B H 0.745099 0.413316 0.838747 0.023 Uiso 1 1 calc R U
C027 C 0.8124(3) 0.67936(15) 0.9578(3) 0.0287(8) Uani 1 1 d . .
H27A H 0.865867 0.650369 0.979702 0.034 Uiso 1 1 calc R U
H27B H 0.841147 0.714553 0.947443 0.034 Uiso 1 1 calc R U
H27C H 0.789913 0.683882 1.015117 0.034 Uiso 1 1 calc R U
C018 C 0.1432(3) 0.73966(14) 0.5111(3) 0.0265(8) Uani 1 1 d . .
H18A H 0.212124 0.756257 0.535272 0.032 Uiso 1 1 calc R U
H18B H 0.092721 0.759264 0.445816 0.032 Uiso 1 1 calc R U
H18C H 0.122283 0.742754 0.569928 0.032 Uiso 1 1 calc R U
C038 C 0.6484(3) 0.35736(14) 0.9413(3) 0.0262(8) Uani 1 1 d . .
H38A H 0.633617 0.324849 0.975257 0.031 Uiso 1 1 calc R U
H38B H 0.585301 0.379919 0.904697 0.031 Uiso 1 1 calc R U
H38C H 0.671219 0.345011 0.887305 0.031 Uiso 1 1 calc R U
C037 C 0.7334(3) 0.39182(13) 1.0290(3) 0.0190(7) Uani 1 1 d . .
H37A H 0.795869 0.368186 1.066686 0.023 Uiso 1 1 calc R U
H37B H 0.710120 0.403025 1.084044 0.023 Uiso 1 1 calc R U
C012 C -0.0264(3) 0.68836(16) 0.2511(3) 0.0286(8) Uani 1 1 d . .
H12A H -0.085445 0.708878 0.195567 0.034 Uiso 1 1 calc R U
H12B H 0.037693 0.709551 0.271074 0.034 Uiso 1 1 calc R U
H12C H -0.020739 0.652096 0.221532 0.034 Uiso 1 1 calc R U
C031 C 0.6708(3) 0.48166(14) 0.9262(3) 0.0239(7) Uani 1 1 d . .
H31A H 0.694650 0.515262 0.902173 0.029 Uiso 1 1 calc R U
H31B H 0.620552 0.462143 0.859413 0.029 Uiso 1 1 calc R U
C036 C 0.8954(3) 0.39069(15) 0.9426(3) 0.0273(8) Uani 1 1 d . .
H36A H 0.914315 0.384579 0.883020 0.033 Uiso 1 1 calc R U
H36B H 0.954486 0.407060 1.005743 0.033 Uiso 1 1 calc R U
H36C H 0.876904 0.355092 0.964123 0.033 Uiso 1 1 calc R U
C014 C -0.0357(3) 0.55334(15) 0.3662(3) 0.0285(8) Uani 1 1 d . .
H14A H -0.018908 0.517658 0.343328 0.034 Uiso 1 1 calc R U
H14B H -0.055149 0.547116 0.425401 0.034 Uiso 1 1 calc R U
H14C H -0.093882 0.570729 0.303659 0.034 Uiso 1 1 calc R U
C033 C 0.8476(3) 0.47181(14) 1.0876(3) 0.0259(8) Uani 1 1 d . .
H33A H 0.908650 0.446791 1.119777 0.031 Uiso 1 1 calc R U
H33B H 0.821199 0.476390 1.142613 0.031 Uiso 1 1 calc R U
C025 C 0.5581(3) 0.66838(16) 0.9355(3) 0.0312(9) Uani 1 1 d . .
H25A H 0.535801 0.681072 0.989667 0.037 Uiso 1 1 calc R U
H25B H 0.499778 0.650207 0.874403 0.037 Uiso 1 1 calc R U
H25C H 0.615540 0.641884 0.969975 0.037 Uiso 1 1 calc R U
C016 C 0.0894(3) 0.61459(17) 0.6392(3) 0.0302(8) Uani 1 1 d . .
H16A H 0.062415 0.613539 0.693426 0.036 Uiso 1 1 calc R U
H16B H 0.100445 0.576530 0.621014 0.036 Uiso 1 1 calc R U
H16C H 0.155542 0.634823 0.669758 0.036 Uiso 1 1 calc R U
C034 C 0.8834(4) 0.52820(17) 1.0675(3) 0.0432(11) Uani 1 1 d . .
H34A H 0.937191 0.542930 1.136871 0.052 Uiso 1 1 calc R U
H34B H 0.911874 0.524181 1.014957 0.052 Uiso 1 1 calc R U
H34C H 0.824210 0.553852 1.037848 0.052 Uiso 1 1 calc R U
C032 C 0.6149(3) 0.49981(17) 0.9914(3) 0.0382(10) Uani 1 1 d . .
H32A H 0.556441 0.523951 0.946010 0.046 Uiso 1 1 calc R U
H32B H 0.588946 0.467008 1.013865 0.046 Uiso 1 1 calc R U
H32C H 0.663207 0.520243 1.056719 0.046 Uiso 1 1 calc R U

loop_
_atom_site_aniso_label
_atom_site_aniso_U_11
_atom_site_aniso_U_22
_atom_site_aniso_U_33
_atom_site_aniso_U_23
_atom_site_aniso_U_13
_atom_site_aniso_U_12
OW 0.0342(15) 0.0263(14) 0.0224(13) -0.0023(11) 0.0050(12) -0.0091(11)
MN1 0.0106(2) 0.0086(2) 0.0106(2) -0.00086(17) 0.00521(18) 0.00000(17)
MN2 0.0104(2) 0.0087(2) 0.0092(2) -0.00047(17) 0.00472(17) -0.00054(17)
MN3 0.0101(2) 0.0067(2) 0.0099(2) -0.00031(16) 0.00486(17) 0.00099(17)
V1 0.0111(2) 0.0091(2) 0.0122(2) 0.00001(18) 0.0058(2) 0.00049(18)
V2 0.0146(2) 0.0107(2) 0.0106(2) 0.00068(18) 0.0070(2) -0.00059(19)
V3 0.0118(2) 0.0090(2) 0.0118(2) 0.00013(18) 0.0061(2) -0.00087(18)
V4 0.0119(2) 0.0098(2) 0.0113(2) 0.00012(18) 0.0051(2) -0.00083(18)
O1 0.0180(11) 0.0156(11) 0.0211(11) -0.0004(8) 0.0116(9) 0.0005(9)
O2 0.0158(11) 0.0146(11) 0.0209(11) 0.0021(8) 0.0099(9) 0.0012(8)
O3 0.0108(10) 0.0100(10) 0.0094(9) 0.0005(7) 0.0036(8) 0.0005(8)
O4 0.0134(10) 0.0076(9) 0.0097(10) -0.0019(7) 0.0045(8) 0.0008(8)
O5 0.0144(10) 0.0107(10) 0.0149(10) 0.0009(8) 0.0066(9) 0.0013(8)
O6 0.0121(10) 0.0126(10) 0.0154(10) 0.0016(8) 0.0071(9) 0.0015(8)
O7 0.0196(11) 0.0209(12) 0.0211(12) -0.0053(9) 0.0112(10) -0.0012(9)
O8 0.0116(10) 0.0117(10) 0.0144(10) 0.0018(8) 0.0046(8) 0.0014(8)
O9 0.0161(11) 0.0144(11) 0.0250(12) 0.0012(9) 0.0119(10) 0.0001(8)
O10 0.0157(10) 0.0148(11) 0.0133(10) -0.0012(8) 0.0065(9) -0.0008(8)
O11 0.0307(13) 0.0188(12) 0.0160(11) 0.0030(9) 0.0132(10) 0.0000(9)
O12 0.0147(10) 0.0154(11) 0.0165(11) -0.0004(8) 0.0081(9) -0.0019(8)
O13 0.0148(10) 0.0136(10) 0.0122(10) -0.0016(8) 0.0069(9) -0.0011(8)
O14 0.0170(11) 0.0133(11) 0.0203(11) -0.0020(8) 0.0091(9) -0.0035(8)
O15 0.0150(10) 0.0172(11) 0.0182(11) 0.0052(8) 0.0079(9) 0.0024(8)
O16 0.0167(11) 0.0101(10) 0.0157(10) -0.0038(8) 0.0091(9) -0.0016(8)
O17 0.0201(11) 0.0215(12) 0.0146(11) -0.0006(9) 0.0031(9) -0.0053(9)
O18 0.0119(10) 0.0118(10) 0.0153(10) 0.0003(8) 0.0063(8) 0.0016(8)
N002 0.0198(13) 0.0082(12) 0.0114(12) -0.0011(9) 0.0055(11) 0.0008(10)
N003 0.0235(14) 0.0147(13) 0.0099(12) 0.0012(10) 0.0046(11) 0.0004(11)
N001 0.0109(12) 0.0211(14) 0.0212(14) -0.0005(11) 0.0073(11) 0.0024(10)
C1 0.0204(16) 0.0141(15) 0.0095(14) 0.0001(11) 0.0063(12) 0.0017(12)
C2 0.0267(18) 0.0235(18) 0.0296(19) 0.0045(14) 0.0154(16) 0.0080(14)
C017 0.0119(15) 0.0197(17) 0.0268(18) -0.0015(13) 0.0091(13) 0.0019(12)
C021 0.0243(17) 0.0115(15) 0.0138(15) -0.0045(11) 0.0051(13) -0.0040(12)
C024 0.0235(17) 0.0219(17) 0.0131(15) -0.0042(12) 0.0097(13) -0.0033(13)
C011 0.0139(15) 0.0238(17) 0.0205(16) 0.0008(13) 0.0048(13) 0.0056(13)
C028 0.0211(16) 0.0062(14) 0.0171(15) -0.0014(11) 0.0087(13) -0.0016(11)
C013 0.0185(16) 0.0195(17) 0.0251(17) -0.0057(13) 0.0087(14) 0.0031(13)
C015 0.0177(16) 0.0290(18) 0.0201(17) 0.0002(14) 0.0106(14) 0.0020(14)
C026 0.0259(18) 0.0119(16) 0.0203(17) 0.0014(12) 0.0050(14) 0.0064(13)
C023 0.0218(17) 0.0259(18) 0.0197(17) -0.0038(14) 0.0034(14) 0.0009(14)
C029 0.0275(18) 0.0232(18) 0.0193(16) 0.0001(13) 0.0134(14) -0.0013(14)
C035 0.0254(17) 0.0188(16) 0.0159(16) 0.0003(12) 0.0112(14) 0.0001(13)
C027 0.0254(18) 0.0256(19) 0.0240(18) -0.0052(14) 0.0014(15) 0.0049(15)
C018 0.0225(18) 0.0219(18) 0.0319(19) -0.0061(14) 0.0095(15) 0.0001(14)
C038 0.0254(18) 0.0213(18) 0.0250(18) 0.0022(14) 0.0053(15) -0.0041(14)
C037 0.0244(17) 0.0165(16) 0.0158(16) 0.0027(12) 0.0089(13) -0.0024(13)
C012 0.0276(19) 0.036(2) 0.0215(18) 0.0021(15) 0.0102(15) 0.0068(16)
C031 0.036(2) 0.0177(17) 0.0166(16) 0.0040(13) 0.0110(15) 0.0112(14)
C036 0.0259(18) 0.0269(19) 0.030(2) 0.0036(15) 0.0136(16) 0.0008(15)
C014 0.0249(19) 0.0254(19) 0.034(2) -0.0044(15) 0.0120(16) -0.0029(15)
C033 0.038(2) 0.0200(17) 0.0146(16) -0.0019(13) 0.0074(15) -0.0078(15)
C025 0.036(2) 0.038(2) 0.0176(17) 0.0024(15) 0.0106(16) -0.0167(17)
C016 0.0230(18) 0.046(2) 0.0239(19) 0.0063(16) 0.0125(15) 0.0036(16)
C034 0.067(3) 0.030(2) 0.028(2) -0.0058(17) 0.018(2) -0.023(2)
C032 0.048(3) 0.035(2) 0.033(2) 0.0030(17) 0.019(2) 0.0147(19)

loop_
_atom_type_symbol
_atom_type_description
_atom_type_scat_dispersion_real
_atom_type_scat_dispersion_imag
_atom_type_scat_source
C C 0.0181 0.0091 'International Tables Vol C Tables 4.2.6.8 and 6.1.1.4'
H H 0.0000 0.0000 'International Tables Vol C Tables 4.2.6.8 and 6.1.1.4'
N N 0.0311 0.0180 'International Tables Vol C Tables 4.2.6.8 and 6.1.1.4'
O O 0.0492 0.0322 'International Tables Vol C Tables 4.2.6.8 and 6.1.1.4'
V V 0.0687 2.1097 'International Tables Vol C Tables 4.2.6.8 and 6.1.1.4'
Mn Mn -0.5299 2.8052 'International Tables Vol C Tables 4.2.6.8 and 6.1.1.4'

loop_
_geom_angle_atom_site_label_1
_geom_angle_atom_site_label_2
_geom_angle_atom_site_label_3
_geom_angle
_geom_angle_site_symmetry_1
_geom_angle_site_symmetry_3
HW1 OW HW2 104(4) . .
O6 MN1 O3 168.53(9) . .
O6 MN1 O4 91.39(8) . .
O3 MN1 O4 81.01(8) . .
O6 MN1 O18 95.23(9) . .
O3 MN1 O18 91.50(8) . .
O4 MN1 O18 171.00(8) . .
O6 MN1 O1 94.72(8) . .
O3 MN1 O1 94.30(8) . .
O4 MN1 O1 93.45(8) . .
O18 MN1 O1 92.08(8) . .
O6 MN1 O5 90.74(8) . 3_666
O3 MN1 O5 79.40(8) . 3_666
O4 MN1 O5 78.63(8) . 3_666
O18 MN1 O5 95.16(8) . 3_666
O1 MN1 O5 170.51(8) . 3_666
O6 MN1 MN2 132.68(6) . .
O3 MN1 MN2 42.16(6) . .
O4 MN1 MN2 42.26(6) . .
O18 MN1 MN2 131.95(6) . .
O1 MN1 MN2 82.05(6) . .
O5 MN1 MN2 88.54(5) 3_666 .
O6 MN1 MN3 130.85(6) . 3_666
O3 MN1 MN3 39.71(6) . 3_666
O4 MN1 MN3 81.31(6) . 3_666
O18 MN1 MN3 89.74(6) . 3_666
O1 MN1 MN3 134.01(6) . 3_666
O5 MN1 MN3 40.12(5) 3_666 3_666
MN2 MN1 MN3 63.517(15) . 3_666
O6 MN1 MN3 87.03(6) . .
O3 MN1 MN3 81.64(6) . .
O4 MN1 MN3 39.20(6) . .
O18 MN1 MN3 134.99(6) . .
O1 MN1 MN3 132.63(6) . .
O5 MN1 MN3 39.83(5) 3_666 .
MN2 MN1 MN3 63.488(15) . .
MN3 MN1 MN3 57.401(17) 3_666 .
O6 MN1 V4 104.90(6) . .
O3 MN1 V4 77.27(6) . .
O4 MN1 V4 144.12(6) . .
O18 MN1 V4 27.51(6) . .
O1 MN1 V4 116.22(6) . .
O5 MN1 V4 69.58(5) 3_666 .
MN2 MN1 V4 118.891(19) . .
MN3 MN1 V4 63.767(15) 3_666 .
MN3 MN1 V4 108.844(18) . .
O3 MN2 O4 82.40(8) . .
O3 MN2 O10 92.59(8) . 3_666
O4 MN2 O10 173.66(8) . 3_666
O3 MN2 O13 173.72(8) . 3_666
O4 MN2 O13 92.94(8) . 3_666
O10 MN2 O13 91.75(8) 3_666 3_666
O3 MN2 O2 95.68(8) . .
O4 MN2 O2 92.44(8) . .
O10 MN2 O2 91.91(8) 3_666 .
O13 MN2 O2 88.70(8) 3_666 .
O3 MN2 O5 76.17(8) . .
O4 MN2 O5 75.68(8) . .
O10 MN2 O5 99.41(8) 3_666 .
O13 MN2 O5 98.64(8) 3_666 .
O2 MN2 O5 166.26(8) . .
O3 MN2 MN1 42.88(6) . .
O4 MN2 MN1 43.02(6) . .
O10 MN2 MN1 133.36(6) 3_666 .
O13 MN2 MN1 133.93(6) 3_666 .
O2 MN2 MN1 82.03(6) . .
O5 MN2 MN1 84.53(5) . .
O3 MN2 MN3 37.57(6) . 3_666
O4 MN2 MN3 79.50(6) . 3_666
O10 MN2 MN3 94.16(6) 3_666 3_666
O13 MN2 MN3 137.48(6) 3_666 3_666
O2 MN2 MN3 133.02(6) . 3_666
O5 MN2 MN3 38.86(5) . 3_666
MN1 MN2 MN3 60.608(15) . 3_666
O3 MN2 MN3 80.05(6) . .
O4 MN2 MN3 37.25(6) . .
O10 MN2 MN3 138.10(6) 3_666 .
O13 MN2 MN3 93.70(6) 3_666 .
O2 MN2 MN3 129.69(6) . .
O5 MN2 MN3 38.72(5) . .
MN1 MN2 MN3 60.889(15) . .
MN3 MN2 MN3 55.832(16) 3_666 .
O8 MN3 O16 92.85(9) . 3_666
O8 MN3 O5 174.61(9) . .
O16 MN3 O5 90.91(9) 3_666 .
O8 MN3 O5 93.15(9) . 3_666
O16 MN3 O5 172.85(9) 3_666 3_666
O5 MN3 O5 83.37(9) . 3_666
O8 MN3 O4 90.35(8) . .
O16 MN3 O4 97.55(8) 3_666 .
O5 MN3 O4 85.33(8) . .
O5 MN3 O4 86.29(8) 3_666 .
O8 MN3 O3 96.94(8) . 3_666
O16 MN3 O3 89.71(8) 3_666 3_666
O5 MN3 O3 86.94(8) . 3_666
O5 MN3 O3 85.71(8) 3_666 3_666
O4 MN3 O3 169.46(8) . 3_666
O8 MN3 MN3 134.69(7) . 3_666
O16 MN3 MN3 132.46(6) 3_666 3_666
O5 MN3 MN3 41.69(6) . 3_666
O5 MN3 MN3 41.68(6) 3_666 3_666
O4 MN3 MN3 84.39(6) . 3_666
O3 MN3 MN3 85.07(6) 3_666 3_666
O8 MN3 MN1 136.41(6) . 3_666
O16 MN3 MN1 85.20(6) 3_666 3_666
O5 MN3 MN1 47.81(6) . 3_666
O5 MN3 MN1 87.77(6) 3_666 3_666
O4 MN3 MN1 133.14(6) . 3_666
O3 MN3 MN1 39.62(6) 3_666 3_666
MN3 MN3 MN1 61.600(17) 3_666 3_666
O8 MN3 MN1 87.33(6) . .
O16 MN3 MN1 136.86(6) 3_666 .
O5 MN3 MN1 87.28(6) . .
O5 MN3 MN1 47.42(6) 3_666 .
O4 MN3 MN1 39.33(6) . .
O3 MN3 MN1 133.12(6) 3_666 .
MN3 MN3 MN1 60.998(17) 3_666 .
MN1 MN3 MN1 122.599(17) 3_666 .
O8 MN3 MN2 93.20(6) . 3_666
O16 MN3 MN2 126.60(6) 3_666 3_666
O5 MN3 MN2 87.64(6) . 3_666
O5 MN3 MN2 49.11(6) 3_666 3_666
O4 MN3 MN2 135.38(6) . 3_666
O3 MN3 MN2 36.89(6) 3_666 3_666
MN3 MN3 MN2 62.233(17) 3_666 3_666
MN1 MN3 MN2 55.877(14) 3_666 3_666
MN1 MN3 MN2 96.406(17) . 3_666
O8 MN3 MN2 127.00(6) . .
O16 MN3 MN2 92.10(6) 3_666 .
O5 MN3 MN2 48.92(6) . .
O5 MN3 MN2 87.39(6) 3_666 .
O4 MN3 MN2 36.75(6) . .
O3 MN3 MN2 135.83(6) 3_666 .
MN3 MN3 MN2 61.935(17) 3_666 .
MN1 MN3 MN2 96.586(17) 3_666 .
MN1 MN3 MN2 55.623(14) . .
MN2 MN3 MN2 124.168(16) 3_666 .
O7 V1 O6 108.49(11) . .
O7 V1 O8 109.80(10) . .
O6 V1 O8 109.33(10) . .
O7 V1 O9 107.41(10) . .
O6 V1 O9 110.84(10) . .
O8 V1 O9 110.90(9) . .
O11 V2 O10 109.76(11) . .
O11 V2 O9 110.25(11) . .
O10 V2 O9 111.89(10) . .
O11 V2 O12 107.87(11) . .
O10 V2 O12 106.39(9) . .
O9 V2 O12 110.52(10) . .
O14 V3 O13 109.72(10) . .
O14 V3 O15 108.95(11) . .
O13 V3 O15 111.53(10) . .
O14 V3 O12 109.22(10) . .
O13 V3 O12 109.12(10) . .
O15 V3 O12 108.26(10) . .
O17 V4 O18 111.22(10) . .
O17 V4 O16 109.08(11) . .
O18 V4 O16 110.16(9) . .
O17 V4 O15 105.62(11) . .
O18 V4 O15 109.94(10) . .
O16 V4 O15 110.74(10) . .
O17 V4 MN1 137.40(8) . .
O18 V4 MN1 31.68(7) . .
O16 V4 MN1 82.30(7) . .
O15 V4 MN1 108.11(7) . .
C1 O1 MN1 125.23(19) . .
C1 O2 MN2 124.35(19) . .
MN2 O3 MN1 94.96(8) . .
MN2 O3 MN3 105.54(9) . 3_666
MN1 O3 MN3 100.67(9) . 3_666
MN2 O4 MN3 106.00(9) . .
MN2 O4 MN1 94.72(8) . .
MN3 O4 MN1 101.47(9) . .
MN3 O5 MN3 96.63(9) . 3_666
MN3 O5 MN1 92.07(8) . 3_666
MN3 O5 MN1 92.75(8) 3_666 3_666
MN3 O5 MN2 92.37(8) . .
MN3 O5 MN2 92.03(8) 3_666 .
MN1 O5 MN2 173.07(10) 3_666 .
V1 O6 MN1 126.44(11) . .
V1 O8 MN3 125.54(11) . .
V2 O9 V1 135.54(12) . .
V2 O10 MN2 132.76(12) . 3_666
V3 O12 V2 123.17(11) . .
V3 O13 MN2 129.45(11) . 3_666
V3 O15 V4 135.81(12) . .
V4 O16 MN3 127.06(11) . 3_666
V4 O18 MN1 120.81(11) . .
C028 N002 C021 111.7(2) . .
C028 N002 C026 111.1(2) . .
C021 N002 C026 105.4(2) . .
C028 N002 C024 105.4(2) . .
C021 N002 C024 111.9(2) . .
C026 N002 C024 111.5(2) . .
C035 N003 C033 111.3(3) . .
C035 N003 C037 111.8(2) . .
C033 N003 C037 105.7(2) . .
C035 N003 C031 104.9(2) . .
C033 N003 C031 111.9(3) . .
C037 N003 C031 111.4(3) . .
C013 N001 C017 106.6(2) . .
C013 N001 C011 110.9(2) . .
C017 N001 C011 111.1(2) . .
C013 N001 C015 111.0(3) . .
C017 N001 C015 111.1(2) . .
C011 N001 C015 106.3(2) . .
O2 C1 O1 125.1(3) . .
O2 C1 C2 118.2(3) . .
O1 C1 C2 116.7(3) . .
C1 C2 H02A 109.5 . .
C1 C2 H02B 109.5 . .
H02A C2 H02B 109.5 . .
C1 C2 H02C 109.5 . .
H02A C2 H02C 109.5 . .
H02B C2 H02C 109.5 . .
N001 C017 C018 114.3(3) . .
N001 C017 H17A 108.7 . .
C018 C017 H17A 108.7 . .
N001 C017 H17B 108.7 . .
C018 C017 H17B 108.7 . .
H17A C017 H17B 107.6 . .
C023 C021 N002 115.2(3) . .
C023 C021 H21A 108.5 . .
N002 C021 H21A 108.5 . .
C023 C021 H21B 108.5 . .
N002 C021 H21B 108.5 . .
H21A C021 H21B 107.5 . .
C025 C024 N002 114.8(3) . .
C025 C024 H24A 108.6 . .
N002 C024 H24A 108.6 . .
C025 C024 H24B 108.6 . .
N002 C024 H24B 108.6 . .
H24A C024 H24B 107.5 . .
N001 C011 C012 114.4(3) . .
N001 C011 H11A 108.7 . .
C012 C011 H11A 108.7 . .
N001 C011 H11B 108.7 . .
C012 C011 H11B 108.7 . .
H11A C011 H11B 107.6 . .
N002 C028 C029 114.9(2) . .
N002 C028 H28A 108.5 . .
C029 C028 H28A 108.5 . .
N002 C028 H28B 108.5 . .
C029 C028 H28B 108.5 . .
H28A C028 H28B 107.5 . .
N001 C013 C014 115.2(3) . .
N001 C013 H13A 108.5 . .
C014 C013 H13A 108.5 . .
N001 C013 H13B 108.5 . .
C014 C013 H13B 108.5 . .
H13A C013 H13B 107.5 . .
C016 C015 N001 115.4(3) . .
C016 C015 H15A 108.4 . .
N001 C015 H15A 108.4 . .
C016 C015 H15B 108.4 . .
N001 C015 H15B 108.4 . .
H15A C015 H15B 107.5 . .
C027 C026 N002 115.7(3) . .
C027 C026 H26A 108.4 . .
N002 C026 H26A 108.4 . .
C027 C026 H26B 108.4 . .
N002 C026 H26B 108.4 . .
H26A C026 H26B 107.4 . .
C021 C023 H23A 109.5 . .
C021 C023 H23B 109.5 . .
H23A C023 H23B 109.5 . .
C021 C023 H23C 109.5 . .
H23A C023 H23C 109.5 . .
H23B C023 H23C 109.5 . .
C028 C029 H29A 109.5 . .
C028 C029 H29B 109.5 . .
H29A C029 H29B 109.5 . .
C028 C029 H29C 109.5 . .
H29A C029 H29C 109.5 . .
H29B C029 H29C 109.5 . .
N003 C035 C036 116.1(3) . .
N003 C035 H35A 108.3 . .
C036 C035 H35A 108.3 . .
N003 C035 H35B 108.3 . .
C036 C035 H35B 108.3 . .
H35A C035 H35B 107.4 . .
C026 C027 H27A 109.5 . .
C026 C027 H27B 109.5 . .
H27A C027 H27B 109.5 . .
C026 C027 H27C 109.5 . .
H27A C027 H27C 109.5 . .
H27B C027 H27C 109.5 . .
C017 C018 H18A 109.5 . .
C017 C018 H18B 109.5 . .
H18A C018 H18B 109.5 . .
C017 C018 H18C 109.5 . .
H18A C018 H18C 109.5 . .
H18B C018 H18C 109.5 . .
C037 C038 H38A 109.5 . .
C037 C038 H38B 109.5 . .
H38A C038 H38B 109.5 . .
C037 C038 H38C 109.5 . .
H38A C038 H38C 109.5 . .
H38B C038 H38C 109.5 . .
C038 C037 N003 114.8(3) . .
C038 C037 H37A 108.6 . .
N003 C037 H37A 108.6 . .
C038 C037 H37B 108.6 . .
N003 C037 H37B 108.6 . .
H37A C037 H37B 107.5 . .
C011 C012 H12A 109.5 . .
C011 C012 H12B 109.5 . .
H12A C012 H12B 109.5 . .
C011 C012 H12C 109.5 . .
H12A C012 H12C 109.5 . .
H12B C012 H12C 109.5 . .
C032 C031 N003 115.1(3) . .
C032 C031 H31A 108.5 . .
N003 C031 H31A 108.5 . .
C032 C031 H31B 108.5 . .
N003 C031 H31B 108.5 . .
H31A C031 H31B 107.5 . .
C035 C036 H36A 109.5 . .
C035 C036 H36B 109.5 . .
H36A C036 H36B 109.5 . .
C035 C036 H36C 109.5 . .
H36A C036 H36C 109.5 . .
H36B C036 H36C 109.5 . .
C013 C014 H14A 109.5 . .
C013 C014 H14B 109.5 . .
H14A C014 H14B 109.5 . .
C013 C014 H14C 109.5 . .
H14A C014 H14C 109.5 . .
H14B C014 H14C 109.5 . .
N003 C033 C034 115.4(3) . .
N003 C033 H33A 108.4 . .
C034 C033 H33A 108.4 . .
N003 C033 H33B 108.4 . .
C034 C033 H33B 108.4 . .
H33A C033 H33B 107.5 . .
C024 C025 H25A 109.5 . .
C024 C025 H25B 109.5 . .
H25A C025 H25B 109.5 . .
C024 C025 H25C 109.5 . .
H25A C025 H25C 109.5 . .
H25B C025 H25C 109.5 . .
C015 C016 H16A 109.5 . .
C015 C016 H16B 109.5 . .
H16A C016 H16B 109.5 . .
C015 C016 H16C 109.5 . .
H16A C016 H16C 109.5 . .
H16B C016 H16C 109.5 . .
C033 C034 H34A 109.5 . .
C033 C034 H34B 109.5 . .
H34A C034 H34B 109.5 . .
C033 C034 H34C 109.5 . .
H34A C034 H34C 109.5 . .
H34B C034 H34C 109.5 . .
C031 C032 H32A 109.5 . .
C031 C032 H32B 109.5 . .
H32A C032 H32B 109.5 . .
C031 C032 H32C 109.5 . .
H32A C032 H32C 109.5 . .
H32B C032 H32C 109.5 . .

loop_
_geom_bond_atom_site_label_1
_geom_bond_atom_site_label_2
_geom_bond_distance
_geom_bond_site_symmetry_2
OW HW1 0.86(5) .
OW HW2 0.86(5) .
MN1 O6 1.917(2) .
MN1 O3 1.935(2) .
MN1 O4 1.940(2) .
MN1 O18 1.943(2) .
MN1 O1 2.151(2) .
MN1 O5 2.211(2) 3_666
MN1 MN2 2.8337(6) .
MN1 MN3 2.9824(6) 3_666
MN1 MN3 2.9996(6) .
MN1 V4 3.1785(6) .
MN2 O3 1.909(2) .
MN2 O4 1.912(2) .
MN2 O10 1.934(2) 3_666
MN2 O13 1.953(2) 3_666
MN2 O2 2.180(2) .
MN2 O5 2.318(2) .
MN2 MN3 3.0638(6) 3_666
MN2 MN3 3.0723(6) .
MN3 O8 1.912(2) .
MN3 O16 1.915(2) 3_666
MN3 O5 1.923(2) .
MN3 O5 1.924(2) 3_666
MN3 O4 1.9346(19) .
MN3 O3 1.9391(19) 3_666
MN3 MN3 2.8728(9) 3_666
MN3 MN1 2.9824(6) 3_666
MN3 MN2 3.0638(6) 3_666
V1 O7 1.623(2) .
V1 O6 1.717(2) .
V1 O8 1.731(2) .
V1 O9 1.828(2) .
V2 O11 1.611(2) .
V2 O10 1.703(2) .
V2 O9 1.760(2) .
V2 O12 1.812(2) .
V3 O14 1.632(2) .
V3 O13 1.694(2) .
V3 O15 1.755(2) .
V3 O12 1.792(2) .
V4 O17 1.634(2) .
V4 O18 1.710(2) .
V4 O16 1.724(2) .
V4 O15 1.818(2) .
O1 C1 1.266(4) .
O2 C1 1.253(4) .
O3 MN3 1.9390(19) 3_666
O5 MN3 1.924(2) 3_666
O5 MN1 2.211(2) 3_666
O10 MN2 1.934(2) 3_666
O13 MN2 1.953(2) 3_666
O16 MN3 1.915(2) 3_666
N002 C028 1.510(4) .
N002 C021 1.516(4) .
N002 C026 1.516(4) .
N002 C024 1.523(4) .
N003 C035 1.515(4) .
N003 C033 1.517(4) .
N003 C037 1.520(4) .
N003 C031 1.521(4) .
N001 C013 1.515(4) .
N001 C017 1.518(4) .
N001 C011 1.520(4) .
N001 C015 1.522(4) .
C1 C2 1.513(4) .
C2 H02A 0.9800 .
C2 H02B 0.9800 .
C2 H02C 0.9800 .
C017 C018 1.520(5) .
C017 H17A 0.9900 .
C017 H17B 0.9900 .
C021 C023 1.515(5) .
C021 H21A 0.9900 .
C021 H21B 0.9900 .
C024 C025 1.519(5) .
C024 H24A 0.9900 .
C024 H24B 0.9900 .
C011 C012 1.523(5) .
C011 H11A 0.9900 .
C011 H11B 0.9900 .
C028 C029 1.515(4) .
C028 H28A 0.9900 .
C028 H28B 0.9900 .
C013 C014 1.523(5) .
C013 H13A 0.9900 .
C013 H13B 0.9900 .
C015 C016 1.509(5) .
C015 H15A 0.9900 .
C015 H15B 0.9900 .
C026 C027 1.506(5) .
C026 H26A 0.9900 .
C026 H26B 0.9900 .
C023 H23A 0.9800 .
C023 H23B 0.9800 .
C023 H23C 0.9800 .
C029 H29A 0.9800 .
C029 H29B 0.9800 .
C029 H29C 0.9800 .
C035 C036 1.518(5) .
C035 H35A 0.9900 .
C035 H35B 0.9900 .
C027 H27A 0.9800 .
C027 H27B 0.9800 .
C027 H27C 0.9800 .
C018 H18A 0.9800 .
C018 H18B 0.9800 .
C018 H18C 0.9800 .
C038 C037 1.516(5) .
C038 H38A 0.9800 .
C038 H38B 0.9800 .
C038 H38C 0.9800 .
C037 H37A 0.9900 .
C037 H37B 0.9900 .
C012 H12A 0.9800 .
C012 H12B 0.9800 .
C012 H12C 0.9800 .
C031 C032 1.511(5) .
C031 H31A 0.9900 .
C031 H31B 0.9900 .
C036 H36A 0.9800 .
C036 H36B 0.9800 .
C036 H36C 0.9800 .
C014 H14A 0.9800 .
C014 H14B 0.9800 .
C014 H14C 0.9800 .
C033 C034 1.519(5) .
C033 H33A 0.9900 .
C033 H33B 0.9900 .
C025 H25A 0.9800 .
C025 H25B 0.9800 .
C025 H25C 0.9800 .
C016 H16A 0.9800 .
C016 H16B 0.9800 .
C016 H16C 0.9800 .
C034 H34A 0.9800 .
C034 H34B 0.9800 .
C034 H34C 0.9800 .
C032 H32A 0.9800 .
C032 H32B 0.9800 .
C032 H32C 0.9800 .
